data_7706620
loop_
_publ_author_name
'Prakash, Rini'
'Haridas, Anagha'
'Bakthavachalam, K.'
'Roisnel, Thierry'
'Halet, Jean-Fran\,cois'
'Ghosh, Sundargopal'

_publ_section_title
;
 Chemistry of group 5 metallaboranes with heterocyclic thiol ligands: a
 combined experimental and theoretical study.
;
_journal_issue 11
_journal_name_full 'Dalton transactions (Cambridge, England : 2003)'
_journal_page_first 4036
_journal_page_last 4044
_journal_paper_doi 10.1039/d0dt04362a
_journal_volume 50
_journal_year 2021
_chemical_compound_source 'synthesis as described'
_chemical_formula_moiety 'C26 H46 B4 Nb2 Se'
_chemical_formula_sum 'C26 H46 B4 Nb2 Se'
_chemical_formula_weight 666.65
_space_group_crystal_system triclinic
_space_group_IT_number 2
_space_group_name_Hall '-P 1'
_space_group_name_H-M_alt 'P -1'
_atom_sites_solution_hydrogens mixed
_atom_sites_solution_primary dual
_atom_sites_solution_secondary difmap
_audit_block_doi 10.5517/ccdc.csd.cc26s6dm
_audit_update_record
;
2020-12-08 deposited with the CCDC.	2021-02-12 downloaded from the CCDC.
;
_cell_angle_alpha 101.994(3)
_cell_angle_beta 94.204(3)
_cell_angle_gamma 106.275(4)
_cell_formula_units_Z 2
_cell_length_a 8.0962(8)
_cell_length_b 10.3403(11)
_cell_length_c 19.0685(19)
_cell_measurement_reflns_used 9736
_cell_measurement_temperature 150
_cell_measurement_theta_max 27.5052
_cell_measurement_theta_min 2.6063
_cell_measurement_wavelength 0.71073
_cell_volume 1484.2(3)
_computing_cell_refinement 'APEX3 (Bruker, 2015)'
_computing_data_collection 'SAINT (Bruker, 2014)'
_computing_data_reduction 'SAINT (Bruker, 2014)'
_computing_molecular_graphics 'SXGRAPH (L. Farrugia, 1999), Mercury (CSD, 2016)'
_computing_publication_material 'CRYSCALC (T. Roisnel, local program, 2019)'
_computing_structure_refinement 'SHELXL-2018_3 (Sheldrick, 2018)'
_computing_structure_solution 'SHELXT (G. Sheldrick, 2015)'
_diffrn_ambient_temperature 150
_diffrn_detector '(CMOS) PHOTON 100'
_diffrn_detector_area_resol_mean 10.4167
_diffrn_measured_fraction_theta_full 0.988
_diffrn_measured_fraction_theta_max 0.985
_diffrn_measurement_device_type 'D8 VENTURE Bruker AXS'
_diffrn_measurement_method 'rotation images'
_diffrn_orient_matrix_UB_11 0.0423051
_diffrn_orient_matrix_UB_12 0.0488540
_diffrn_orient_matrix_UB_13 -0.0383333
_diffrn_orient_matrix_UB_21 -0.0484156
_diffrn_orient_matrix_UB_22 -0.0892164
_diffrn_orient_matrix_UB_23 -0.0376016
_diffrn_orient_matrix_UB_31 -0.1129327
_diffrn_orient_matrix_UB_32 0.0203906
_diffrn_orient_matrix_UB_33 -0.0069685
_diffrn_radiation_monochromator 'multilayer monochromator'
_diffrn_radiation_probe x-ray
_diffrn_radiation_source 'Incoatec microfocus sealed tube'
_diffrn_radiation_type MoK\a
_diffrn_radiation_wavelength 0.71073
_diffrn_reflns_av_R_equivalents 0.0320
_diffrn_reflns_av_unetI/netI 0.0315
_diffrn_reflns_limit_h_max 10
_diffrn_reflns_limit_h_min -8
_diffrn_reflns_limit_k_max 13
_diffrn_reflns_limit_k_min -13
_diffrn_reflns_limit_l_max 24
_diffrn_reflns_limit_l_min -24
_diffrn_reflns_number 26480
_diffrn_reflns_theta_full 25.242
_diffrn_reflns_theta_max 27.522
_diffrn_reflns_theta_min 2.113
_diffrn_source_current 1.0
_diffrn_source_voltage 50.0
_exptl_absorpt_coefficient_mu 2.011
_exptl_absorpt_correction_T_max 0.869
_exptl_absorpt_correction_T_min 0.675
_exptl_absorpt_correction_type multi-scan
_exptl_absorpt_process_details
;
  [Sheldrick, G.M. (2014). SADABS Bruker AXS Inc., Madison, Wisconsin, USA]
;
_exptl_crystal_colour orange
_exptl_crystal_density_diffrn 1.492
_exptl_crystal_description prism
_exptl_crystal_F_000 676
_exptl_crystal_size_max 0.350
_exptl_crystal_size_mid 0.220
_exptl_crystal_size_min 0.070
_refine_diff_density_max 0.624
_refine_diff_density_min -0.552
_refine_diff_density_rms 0.081
_refine_ls_extinction_method none
_refine_ls_goodness_of_fit_ref 1.011
_refine_ls_hydrogen_treatment mixed
_refine_ls_matrix_type full
_refine_ls_number_parameters 341
_refine_ls_number_reflns 6760
_refine_ls_number_restraints 0
_refine_ls_restrained_S_all 1.011
_refine_ls_R_factor_all 0.0271
_refine_ls_R_factor_gt 0.0233
_refine_ls_shift/su_max 0.015
_refine_ls_shift/su_mean 0.000
_refine_ls_structure_factor_coef Fsqd
_refine_ls_weighting_details 'w=1/[\s^2^(Fo^2^)+(0.0237P)^2^+1.3288P] where P=(Fo^2^+2Fc^2^)/3'
_refine_ls_weighting_scheme calc
_refine_ls_wR_factor_gt 0.0565
_refine_ls_wR_factor_ref 0.0590
_reflns_Friedel_coverage 0.000
_reflns_number_gt 6181
_reflns_number_total 6760
_reflns_threshold_expression >2sigma(I)
_cod_data_source_file d0dt04362a2.cif
_cod_data_source_block SGGAH11
_cod_depositor_comments 'Adding full bibliography for 7706618--7706622.cif.'
_cod_database_code 7706620

loop_
_space_group_symop_operation_xyz
'x, y, z'
'-x, -y, -z'

loop_
_atom_site_label
_atom_site_type_symbol
_atom_site_fract_x
_atom_site_fract_y
_atom_site_fract_z
_atom_site_U_iso_or_equiv
_atom_site_adp_type
_atom_site_occupancy
_atom_site_site_symmetry_order
_atom_site_calc_flag
_atom_site_refinement_flags_posn
_atom_site_refinement_flags_adp
_atom_site_refinement_flags_occupancy
_atom_site_disorder_assembly
_atom_site_disorder_group
Nb1 Nb 0.46774(2) 0.59978(2) 0.76209(2) 0.01372(5) Uani 1 1 d . . . . .
C1 C 0.7137(3) 0.7086(2) 0.85537(11) 0.0228(4) Uani 1 1 d . . . . .
C2 C 0.7267(3) 0.7865(2) 0.80102(10) 0.0204(4) Uani 1 1 d . . . . .
C3 C 0.5870(3) 0.84467(19) 0.80169(10) 0.0194(4) Uani 1 1 d . . . . .
C4 C 0.4859(3) 0.8009(2) 0.85547(10) 0.0202(4) Uani 1 1 d . . . . .
C5 C 0.5646(3) 0.7162(2) 0.88834(10) 0.0226(4) Uani 1 1 d . . . . .
C6 C 0.8432(4) 0.6401(3) 0.87754(15) 0.0404(6) Uani 1 1 d . . . . .
H6A H 0.932845 0.706512 0.915523 0.061 Uiso 1 1 calc R U . . .
H6B H 0.897280 0.608788 0.835561 0.061 Uiso 1 1 calc R U . . .
H6C H 0.783837 0.560150 0.895983 0.061 Uiso 1 1 calc R U . . .
C7 C 0.8751(3) 0.8188(2) 0.75777(13) 0.0315(5) Uani 1 1 d . . . . .
H7A H 0.832471 0.832509 0.711259 0.047 Uiso 1 1 calc R U . . .
H7B H 0.924426 0.741450 0.749192 0.047 Uiso 1 1 calc R U . . .
H7C H 0.964838 0.903462 0.784720 0.047 Uiso 1 1 calc R U . . .
C8 C 0.5577(4) 0.9433(2) 0.75764(12) 0.0309(5) Uani 1 1 d . . . . .
H8A H 0.639838 1.035819 0.778278 0.046 Uiso 1 1 calc R U . . .
H8B H 0.438550 0.947998 0.758381 0.046 Uiso 1 1 calc R U . . .
H8C H 0.575519 0.910462 0.707584 0.046 Uiso 1 1 calc R U . . .
C9 C 0.3372(3) 0.8501(3) 0.87974(13) 0.0334(5) Uani 1 1 d . . . . .
H9A H 0.381664 0.934767 0.918657 0.050 Uiso 1 1 calc R U . . .
H9B H 0.256835 0.778038 0.897567 0.050 Uiso 1 1 calc R U . . .
H9C H 0.275925 0.869773 0.838866 0.050 Uiso 1 1 calc R U . . .
C10 C 0.5051(4) 0.6540(3) 0.95024(12) 0.0394(6) Uani 1 1 d . . . . .
H10A H 0.531162 0.565945 0.945889 0.059 Uiso 1 1 calc R U . . .
H10B H 0.379518 0.637553 0.949008 0.059 Uiso 1 1 calc R U . . .
H10C H 0.565713 0.718154 0.996158 0.059 Uiso 1 1 calc R U . . .
Nb2 Nb 0.25805(2) 0.35666(2) 0.64781(2) 0.01339(5) Uani 1 1 d . . . . .
C11 C 0.1483(3) 0.1124(2) 0.60320(11) 0.0243(4) Uani 1 1 d . . . . .
C12 C 0.2394(3) 0.1655(2) 0.54905(11) 0.0237(4) Uani 1 1 d . . . . .
C13 C 0.1492(3) 0.2483(2) 0.52100(10) 0.0200(4) Uani 1 1 d . . . . .
C14 C 0.0037(3) 0.2479(2) 0.55807(10) 0.0208(4) Uani 1 1 d . . . . .
C15 C 0.0037(3) 0.1648(2) 0.60958(11) 0.0235(4) Uani 1 1 d . . . . .
C16 C 0.1924(4) 0.0113(2) 0.64194(14) 0.0394(6) Uani 1 1 d . . . . .
H16A H 0.135103 -0.083533 0.613355 0.059 Uiso 1 1 calc R U . . .
H16B H 0.152401 0.023157 0.689464 0.059 Uiso 1 1 calc R U . . .
H16C H 0.318557 0.028472 0.648271 0.059 Uiso 1 1 calc R U . . .
C17 C 0.3906(4) 0.1268(3) 0.52036(14) 0.0398(6) Uani 1 1 d . . . . .
H17A H 0.468485 0.120069 0.560368 0.060 Uiso 1 1 calc R U . . .
H17B H 0.453842 0.197887 0.496945 0.060 Uiso 1 1 calc R U . . .
H17C H 0.348615 0.037129 0.484966 0.060 Uiso 1 1 calc R U . . .
C18 C 0.1937(3) 0.3173(3) 0.45943(12) 0.0342(5) Uani 1 1 d . . . . .
H18A H 0.121573 0.258400 0.414350 0.051 Uiso 1 1 calc R U . . .
H18B H 0.316626 0.330868 0.454422 0.051 Uiso 1 1 calc R U . . .
H18C H 0.171771 0.407449 0.469575 0.051 Uiso 1 1 calc R U . . .
C19 C -0.1315(3) 0.3156(3) 0.54220(14) 0.0359(5) Uani 1 1 d . . . . .
H19A H -0.075884 0.403789 0.530044 0.054 Uiso 1 1 calc R U . . .
H19B H -0.189676 0.332990 0.584915 0.054 Uiso 1 1 calc R U . . .
H19C H -0.217210 0.254414 0.501279 0.054 Uiso 1 1 calc R U . . .
C20 C -0.1346(3) 0.1277(3) 0.65699(13) 0.0391(6) Uani 1 1 d . . . . .
H20A H -0.188984 0.201848 0.667583 0.059 Uiso 1 1 calc R U . . .
H20B H -0.081921 0.116385 0.702372 0.059 Uiso 1 1 calc R U . . .
H20C H -0.222927 0.040679 0.631846 0.059 Uiso 1 1 calc R U . . .
Se1 Se 0.33751(3) 0.24009(2) 0.84167(2) 0.02312(6) Uani 1 1 d . . . . .
C21 C 0.1177(3) 0.2195(2) 0.87688(10) 0.0216(4) Uani 1 1 d . . . . .
C22 C 0.0109(3) 0.3002(2) 0.86670(13) 0.0311(5) Uani 1 1 d . . . . .
H22 H 0.047600 0.372919 0.842629 0.037 Uiso 1 1 calc R U . . .
C23 C -0.1503(4) 0.2749(3) 0.89170(15) 0.0368(6) Uani 1 1 d . . . . .
H23 H -0.223617 0.329385 0.883849 0.044 Uiso 1 1 calc R U . . .
C24 C -0.2038(3) 0.1703(3) 0.92799(12) 0.0325(5) Uani 1 1 d . . . . .
H24 H -0.312667 0.154120 0.945622 0.039 Uiso 1 1 calc R U . . .
C25 C -0.0982(3) 0.0904(2) 0.93826(12) 0.0299(5) Uani 1 1 d . . . . .
H25 H -0.134877 0.018132 0.962652 0.036 Uiso 1 1 calc R U . . .
C26 C 0.0613(3) 0.1146(2) 0.91325(11) 0.0258(4) Uani 1 1 d . . . . .
H26 H 0.133308 0.059019 0.920950 0.031 Uiso 1 1 calc R U . . .
B31 B 0.3363(3) 0.3669(2) 0.77358(11) 0.0170(4) Uani 1 1 d . . . . .
H31A H 0.200(3) 0.323(2) 0.7371(12) 0.020 Uiso 1 1 d . U . . .
H31B H 0.334(3) 0.479(2) 0.8111(12) 0.020 Uiso 1 1 d . U . . .
B32 B 0.5183(3) 0.3769(2) 0.72589(12) 0.0189(4) Uani 1 1 d . . . . .
H32A H 0.600(3) 0.316(2) 0.7414(13) 0.023 Uiso 1 1 d . U . . .
H32B H 0.617(3) 0.493(2) 0.7331(13) 0.023 Uiso 1 1 d . U . . .
H32C H 0.486(3) 0.339(2) 0.6613(13) 0.023 Uiso 1 1 d . U . . .
B33 B 0.2073(3) 0.5780(2) 0.68494(12) 0.0208(4) Uani 1 1 d . . . . .
H33A H 0.130(3) 0.640(3) 0.6689(13) 0.025 Uiso 1 1 d . U . . .
H33B H 0.109(3) 0.463(3) 0.6786(13) 0.025 Uiso 1 1 d . U . . .
H33C H 0.240(3) 0.619(2) 0.7500(13) 0.025 Uiso 1 1 d . U . . .
B34 B 0.3901(3) 0.5892(2) 0.63616(12) 0.0211(4) Uani 1 1 d . . . . .
H34A H 0.395(3) 0.655(3) 0.5990(13) 0.025 Uiso 1 1 d . U . . .
H34C H 0.403(3) 0.476(3) 0.5994(13) 0.025 Uiso 1 1 d . U . . .
H34B H 0.531(3) 0.635(2) 0.6741(13) 0.025 Uiso 1 1 d . U . . .

loop_
_atom_site_aniso_label
_atom_site_aniso_U_11
_atom_site_aniso_U_22
_atom_site_aniso_U_33
_atom_site_aniso_U_23
_atom_site_aniso_U_13
_atom_site_aniso_U_12
Nb1 0.01361(9) 0.01437(8) 0.01152(8) 0.00252(6) 0.00073(6) 0.00227(6)
C1 0.0236(11) 0.0186(9) 0.0206(9) -0.0025(7) -0.0070(8) 0.0053(8)
C2 0.0169(10) 0.0182(9) 0.0202(9) -0.0015(7) 0.0000(7) 0.0009(7)
C3 0.0229(11) 0.0143(8) 0.0171(8) 0.0010(7) 0.0024(7) 0.0015(7)
C4 0.0211(10) 0.0186(9) 0.0170(9) -0.0002(7) 0.0027(7) 0.0033(8)
C5 0.0277(11) 0.0193(9) 0.0133(8) 0.0004(7) -0.0044(8) -0.0003(8)
C6 0.0378(15) 0.0355(13) 0.0435(14) 0.0020(11) -0.0180(11) 0.0154(11)
C7 0.0204(11) 0.0328(12) 0.0317(11) -0.0039(9) 0.0077(9) 0.0005(9)
C8 0.0434(15) 0.0231(10) 0.0276(11) 0.0088(9) 0.0049(10) 0.0100(10)
C9 0.0285(13) 0.0375(13) 0.0304(11) -0.0038(10) 0.0091(10) 0.0110(10)
C10 0.0587(18) 0.0356(13) 0.0169(10) 0.0094(9) 0.0013(10) 0.0018(12)
Nb2 0.01215(9) 0.01471(8) 0.01166(8) 0.00248(6) 0.00056(6) 0.00220(6)
C11 0.0283(12) 0.0143(9) 0.0227(9) -0.0003(7) -0.0059(8) 0.0001(8)
C12 0.0211(11) 0.0231(10) 0.0202(9) -0.0056(8) -0.0031(8) 0.0055(8)
C13 0.0174(10) 0.0226(9) 0.0145(8) 0.0002(7) -0.0013(7) 0.0011(8)
C14 0.0154(10) 0.0242(10) 0.0184(9) 0.0019(7) -0.0027(7) 0.0025(8)
C15 0.0198(11) 0.0228(10) 0.0192(9) 0.0027(8) -0.0011(8) -0.0049(8)
C16 0.0537(17) 0.0198(11) 0.0403(13) 0.0077(10) -0.0105(12) 0.0078(11)
C17 0.0312(14) 0.0469(15) 0.0352(13) -0.0129(11) -0.0004(10) 0.0200(12)
C18 0.0364(14) 0.0409(13) 0.0187(10) 0.0094(9) 0.0016(9) 0.0000(11)
C19 0.0235(12) 0.0445(14) 0.0392(13) 0.0059(11) -0.0047(10) 0.0147(11)
C20 0.0276(13) 0.0460(14) 0.0293(12) 0.0072(10) 0.0056(10) -0.0107(11)
Se1 0.02868(12) 0.02640(11) 0.02019(10) 0.01196(8) 0.00535(8) 0.01255(9)
C21 0.0278(11) 0.0187(9) 0.0162(9) 0.0025(7) 0.0035(8) 0.0051(8)
C22 0.0361(14) 0.0249(11) 0.0388(12) 0.0153(9) 0.0119(10) 0.0120(10)
C23 0.0353(14) 0.0344(13) 0.0477(14) 0.0139(11) 0.0142(11) 0.0163(11)
C24 0.0297(13) 0.0359(12) 0.0291(11) 0.0055(9) 0.0099(9) 0.0057(10)
C25 0.0354(13) 0.0268(11) 0.0241(10) 0.0095(9) 0.0053(9) 0.0011(9)
C26 0.0353(13) 0.0228(10) 0.0205(9) 0.0074(8) 0.0043(9) 0.0091(9)
B31 0.0201(11) 0.0176(10) 0.0134(9) 0.0048(7) 0.0011(8) 0.0052(8)
B32 0.0164(11) 0.0211(10) 0.0185(10) 0.0025(8) 0.0008(8) 0.0068(8)
B33 0.0229(12) 0.0192(10) 0.0201(10) 0.0033(8) -0.0012(9) 0.0080(9)
B34 0.0230(12) 0.0229(11) 0.0150(9) 0.0066(8) 0.0006(8) 0.0020(9)

loop_
_atom_type_symbol
_atom_type_description
_atom_type_scat_dispersion_real
_atom_type_scat_dispersion_imag
_atom_type_scat_source
C C 0.0033 0.0016 'International Tables Vol C Tables 4.2.6.8 and 6.1.1.4'
H H 0.0000 0.0000 'International Tables Vol C Tables 4.2.6.8 and 6.1.1.4'
Se Se -0.0929 2.2259 'International Tables Vol C Tables 4.2.6.8 and 6.1.1.4'
Nb Nb -2.0727 0.6215 'International Tables Vol C Tables 4.2.6.8 and 6.1.1.4'
B B 0.0013 0.0007 'International Tables Vol C Tables 4.2.6.8 and 6.1.1.4'

loop_
_geom_angle_atom_site_label_1
_geom_angle_atom_site_label_2
_geom_angle_atom_site_label_3
_geom_angle
_geom_angle_site_symmetry_1
_geom_angle_site_symmetry_3
_geom_angle_publ_flag
C2 Nb1 C3 34.92(7) . . ?
C2 Nb1 C4 57.76(7) . . ?
C3 Nb1 C4 34.75(6) . . ?
C2 Nb1 C1 34.91(7) . . ?
C3 Nb1 C1 57.74(7) . . ?
C4 Nb1 C1 57.20(7) . . ?
C2 Nb1 B31 140.99(7) . . ?
C3 Nb1 B31 156.56(7) . . ?
C4 Nb1 B31 122.67(7) . . ?
C1 Nb1 B31 108.27(7) . . ?
C2 Nb1 B33 130.67(8) . . ?
C3 Nb1 B33 101.38(7) . . ?
C4 Nb1 B33 101.45(8) . . ?
C1 Nb1 B33 157.67(7) . . ?
B31 Nb1 B33 88.35(8) . . ?
C2 Nb1 B34 105.53(7) . . ?
C3 Nb1 B34 97.39(7) . . ?
C4 Nb1 B34 121.68(8) . . ?
C1 Nb1 B34 138.67(8) . . ?
B31 Nb1 B34 104.22(7) . . ?
B33 Nb1 B34 43.73(8) . . ?
C2 Nb1 C5 57.63(7) . . ?
C3 Nb1 C5 57.69(7) . . ?
C4 Nb1 C5 34.55(7) . . ?
C1 Nb1 C5 34.11(8) . . ?
B31 Nb1 C5 99.81(7) . . ?
B33 Nb1 C5 130.29(8) . . ?
B34 Nb1 C5 154.64(7) . . ?
C2 Nb1 B32 113.20(8) . . ?
C3 Nb1 B32 147.97(8) . . ?
C4 Nb1 B32 149.28(7) . . ?
C1 Nb1 B32 97.78(7) . . ?
B31 Nb1 B32 43.21(8) . . ?
B33 Nb1 B32 104.55(8) . . ?
B34 Nb1 B32 88.70(8) . . ?
C5 Nb1 B32 114.76(7) . . ?
C2 Nb1 Nb2 148.35(5) . . ?
C3 Nb1 Nb2 148.33(5) . . ?
C4 Nb1 Nb2 149.99(5) . . ?
C1 Nb1 Nb2 150.16(5) . . ?
B31 Nb1 Nb2 52.13(5) . . ?
B33 Nb1 Nb2 52.17(5) . . ?
B34 Nb1 Nb2 52.08(5) . . ?
C5 Nb1 Nb2 150.95(5) . . ?
B32 Nb1 Nb2 52.39(5) . . ?
C2 Nb1 H31B 131.8(7) . . ?
C3 Nb1 H31B 127.6(7) . . ?
C4 Nb1 H31B 92.9(7) . . ?
C1 Nb1 H31B 97.9(7) . . ?
B31 Nb1 H31B 30.3(7) . . ?
B33 Nb1 H31B 89.1(8) . . ?
B34 Nb1 H31B 122.7(7) . . ?
C5 Nb1 H31B 76.4(7) . . ?
B32 Nb1 H31B 71.6(7) . . ?
Nb2 Nb1 H31B 74.7(7) . . ?
C2 Nb1 H32B 85.0(8) . . ?
C3 Nb1 H32B 119.0(8) . . ?
C4 Nb1 H32B 136.0(8) . . ?
C1 Nb1 H32B 78.9(7) . . ?
B31 Nb1 H32B 71.3(7) . . ?
B33 Nb1 H32B 121.5(7) . . ?
B34 Nb1 H32B 88.1(7) . . ?
C5 Nb1 H32B 107.4(7) . . ?
B32 Nb1 H32B 29.5(7) . . ?
Nb2 Nb1 H32B 73.4(7) . . ?
H31B Nb1 H32B 96.5(10) . . ?
C2 Nb1 H33C 124.6(7) . . ?
C3 Nb1 H33C 89.7(7) . . ?
C4 Nb1 H33C 76.5(7) . . ?
C1 Nb1 H33C 132.9(7) . . ?
B31 Nb1 H33C 88.4(7) . . ?
B33 Nb1 H33C 29.7(7) . . ?
B34 Nb1 H33C 71.9(7) . . ?
C5 Nb1 H33C 101.0(7) . . ?
B32 Nb1 H33C 121.9(7) . . ?
Nb2 Nb1 H33C 73.9(7) . . ?
H31B Nb1 H33C 74.6(10) . . ?
H32B Nb1 H33C 147.3(11) . . ?
C2 Nb1 H34B 78.4(8) . . ?
C3 Nb1 H34B 82.1(8) . . ?
C4 Nb1 H34B 115.4(8) . . ?
C1 Nb1 H34B 109.3(8) . . ?
B31 Nb1 H34B 121.3(8) . . ?
B33 Nb1 H34B 72.1(8) . . ?
B34 Nb1 H34B 29.8(8) . . ?
C5 Nb1 H34B 135.3(8) . . ?
B32 Nb1 H34B 88.2(8) . . ?
Nb2 Nb1 H34B 73.5(8) . . ?
H31B Nb1 H34B 148.2(11) . . ?
H32B Nb1 H34B 73.5(11) . . ?
H33C Nb1 H34B 97.3(11) . . ?
C5 C1 C2 108.15(18) . . ?
C5 C1 C6 125.8(2) . . ?
C2 C1 C6 125.9(2) . . ?
C5 C1 Nb1 73.44(12) . . ?
C2 C1 Nb1 70.87(11) . . ?
C6 C1 Nb1 124.96(14) . . ?
C3 C2 C1 108.07(18) . . ?
C3 C2 C7 125.09(19) . . ?
C1 C2 C7 126.3(2) . . ?
C3 C2 Nb1 73.05(11) . . ?
C1 C2 Nb1 74.21(11) . . ?
C7 C2 Nb1 125.09(14) . . ?
C2 C3 C4 107.78(17) . . ?
C2 C3 C8 126.36(19) . . ?
C4 C3 C8 125.7(2) . . ?
C2 C3 Nb1 72.03(11) . . ?
C4 C3 Nb1 73.63(11) . . ?
C8 C3 Nb1 123.37(14) . . ?
C3 C4 C5 108.06(19) . . ?
C3 C4 C9 125.6(2) . . ?
C5 C4 C9 125.86(19) . . ?
C3 C4 Nb1 71.62(11) . . ?
C5 C4 Nb1 73.38(11) . . ?
C9 C4 Nb1 126.65(15) . . ?
C1 C5 C4 107.91(17) . . ?
C1 C5 C10 126.3(2) . . ?
C4 C5 C10 125.7(2) . . ?
C1 C5 Nb1 72.45(11) . . ?
C4 C5 Nb1 72.08(11) . . ?
C10 C5 Nb1 124.06(15) . . ?
C1 C6 H6A 109.5 . . ?
C1 C6 H6B 109.5 . . ?
H6A C6 H6B 109.5 . . ?
C1 C6 H6C 109.5 . . ?
H6A C6 H6C 109.5 . . ?
H6B C6 H6C 109.5 . . ?
C2 C7 H7A 109.5 . . ?
C2 C7 H7B 109.5 . . ?
H7A C7 H7B 109.5 . . ?
C2 C7 H7C 109.5 . . ?
H7A C7 H7C 109.5 . . ?
H7B C7 H7C 109.5 . . ?
C3 C8 H8A 109.5 . . ?
C3 C8 H8B 109.5 . . ?
H8A C8 H8B 109.5 . . ?
C3 C8 H8C 109.5 . . ?
H8A C8 H8C 109.5 . . ?
H8B C8 H8C 109.5 . . ?
C4 C9 H9A 109.5 . . ?
C4 C9 H9B 109.5 . . ?
H9A C9 H9B 109.5 . . ?
C4 C9 H9C 109.5 . . ?
H9A C9 H9C 109.5 . . ?
H9B C9 H9C 109.5 . . ?
C5 C10 H10A 109.5 . . ?
C5 C10 H10B 109.5 . . ?
H10A C10 H10B 109.5 . . ?
C5 C10 H10C 109.5 . . ?
H10A C10 H10C 109.5 . . ?
H10B C10 H10C 109.5 . . ?
C15 Nb2 C11 34.98(8) . . ?
C15 Nb2 C12 57.82(8) . . ?
C11 Nb2 C12 34.81(7) . . ?
C15 Nb2 B34 142.75(8) . . ?
C11 Nb2 B34 153.68(7) . . ?
C12 Nb2 B34 119.20(8) . . ?
C15 Nb2 B31 104.74(7) . . ?
C11 Nb2 B31 99.30(7) . . ?
C12 Nb2 B31 125.28(7) . . ?
B34 Nb2 B31 104.29(7) . . ?
C15 Nb2 B33 114.84(8) . . ?
C11 Nb2 B33 149.81(8) . . ?
C12 Nb2 B33 146.20(7) . . ?
B34 Nb2 B33 43.75(8) . . ?
B31 Nb2 B33 88.32(7) . . ?
C15 Nb2 C14 34.88(7) . . ?
C11 Nb2 C14 57.78(7) . . ?
C12 Nb2 C14 57.24(7) . . ?
B34 Nb2 C14 109.08(7) . . ?
B31 Nb2 C14 136.69(7) . . ?
B33 Nb2 C14 97.05(8) . . ?
C15 Nb2 B32 128.48(8) . . ?
C11 Nb2 B32 100.81(8) . . ?
C12 Nb2 B32 103.57(7) . . ?
B34 Nb2 B32 88.76(8) . . ?
B31 Nb2 B32 43.20(8) . . ?
B33 Nb2 B32 104.53(8) . . ?
C14 Nb2 B32 158.26(7) . . ?
C15 Nb2 C13 57.49(7) . . ?
C11 Nb2 C13 57.57(7) . . ?
C12 Nb2 C13 34.44(7) . . ?
B34 Nb2 C13 98.25(7) . . ?
B31 Nb2 C13 156.87(7) . . ?
B33 Nb2 C13 112.00(7) . . ?
C14 Nb2 C13 34.07(7) . . ?
B32 Nb2 C13 133.66(7) . . ?
C15 Nb2 Nb1 148.74(5) . . ?
C11 Nb2 Nb1 149.56(5) . . ?
C12 Nb2 Nb1 150.36(5) . . ?
B34 Nb2 Nb1 52.17(5) . . ?
B31 Nb2 Nb1 52.11(5) . . ?
B33 Nb2 Nb1 52.15(6) . . ?
C14 Nb2 Nb1 149.13(5) . . ?
B32 Nb2 Nb1 52.38(5) . . ?
C13 Nb2 Nb1 150.06(5) . . ?
C15 Nb2 H31A 79.1(7) . . ?
C11 Nb2 H31A 85.6(7) . . ?
C12 Nb2 H31A 119.5(7) . . ?
B34 Nb2 H31A 120.7(7) . . ?
B31 Nb2 H31A 28.7(8) . . ?
B33 Nb2 H31A 87.6(7) . . ?
C14 Nb2 H31A 108.4(8) . . ?
B32 Nb2 H31A 70.5(8) . . ?
C13 Nb2 H31A 136.5(8) . . ?
Nb1 Nb2 H31A 72.5(7) . . ?
C15 Nb2 H32C 123.5(7) . . ?
C11 Nb2 H32C 88.8(7) . . ?
C12 Nb2 H32C 78.6(7) . . ?
B34 Nb2 H32C 88.0(7) . . ?
B31 Nb2 H32C 71.0(7) . . ?
B33 Nb2 H32C 121.2(7) . . ?
C14 Nb2 H32C 135.7(7) . . ?
B32 Nb2 H32C 29.1(7) . . ?
C13 Nb2 H32C 105.0(7) . . ?
Nb1 Nb2 H32C 73.0(7) . . ?
H31A Nb2 H32C 95.7(10) . . ?
C15 Nb2 H33B 86.5(8) . . ?
C11 Nb2 H33B 121.1(8) . . ?
C12 Nb2 H33B 135.0(8) . . ?
B34 Nb2 H33B 72.1(7) . . ?
B31 Nb2 H33B 87.2(7) . . ?
B33 Nb2 H33B 29.6(7) . . ?
C14 Nb2 H33B 77.8(8) . . ?
B32 Nb2 H33B 120.7(8) . . ?
C13 Nb2 H33B 104.9(7) . . ?
Nb1 Nb2 H33B 73.0(8) . . ?
H31A Nb2 H33B 73.0(10) . . ?
H32C Nb2 H33B 146.1(11) . . ?
C15 Nb2 H34C 133.8(8) . . ?
C11 Nb2 H34C 123.7(7) . . ?
C12 Nb2 H34C 88.9(7) . . ?
B34 Nb2 H34C 31.6(8) . . ?
B31 Nb2 H34C 121.1(8) . . ?
B33 Nb2 H34C 74.1(8) . . ?
C14 Nb2 H34C 101.5(8) . . ?
B32 Nb2 H34C 87.1(8) . . ?
C13 Nb2 H34C 76.8(7) . . ?
Nb1 Nb2 H34C 74.3(8) . . ?
H31A Nb2 H34C 146.7(11) . . ?
H32C Nb2 H34C 71.8(10) . . ?
H33B Nb2 H34C 99.9(11) . . ?
C15 C11 C12 107.67(18) . . ?
C15 C11 C16 127.0(2) . . ?
C12 C11 C16 125.2(2) . . ?
C15 C11 Nb2 72.23(11) . . ?
C12 C11 Nb2 73.32(11) . . ?
C16 C11 Nb2 123.35(15) . . ?
C11 C12 C13 108.29(19) . . ?
C11 C12 C17 125.6(2) . . ?
C13 C12 C17 125.7(2) . . ?
C11 C12 Nb2 71.87(11) . . ?
C13 C12 Nb2 74.11(11) . . ?
C17 C12 Nb2 125.50(15) . . ?
C14 C13 C12 108.01(18) . . ?
C14 C13 C18 125.6(2) . . ?
C12 C13 C18 126.3(2) . . ?
C14 C13 Nb2 72.43(11) . . ?
C12 C13 Nb2 71.45(11) . . ?
C18 C13 Nb2 124.65(14) . . ?
C13 C14 C15 107.94(19) . . ?
C13 C14 C19 125.35(19) . . ?
C15 C14 C19 126.6(2) . . ?
C13 C14 Nb2 73.50(11) . . ?
C15 C14 Nb2 70.76(11) . . ?
C19 C14 Nb2 124.28(15) . . ?
C11 C15 C14 108.08(18) . . ?
C11 C15 C20 125.7(2) . . ?
C14 C15 C20 126.0(2) . . ?
C11 C15 Nb2 72.79(11) . . ?
C14 C15 Nb2 74.36(11) . . ?
C20 C15 Nb2 123.27(15) . . ?
C11 C16 H16A 109.5 . . ?
C11 C16 H16B 109.5 . . ?
H16A C16 H16B 109.5 . . ?
C11 C16 H16C 109.5 . . ?
H16A C16 H16C 109.5 . . ?
H16B C16 H16C 109.5 . . ?
C12 C17 H17A 109.5 . . ?
C12 C17 H17B 109.5 . . ?
H17A C17 H17B 109.5 . . ?
C12 C17 H17C 109.5 . . ?
H17A C17 H17C 109.5 . . ?
H17B C17 H17C 109.5 . . ?
C13 C18 H18A 109.5 . . ?
C13 C18 H18B 109.5 . . ?
H18A C18 H18B 109.5 . . ?
C13 C18 H18C 109.5 . . ?
H18A C18 H18C 109.5 . . ?
H18B C18 H18C 109.5 . . ?
C14 C19 H19A 109.5 . . ?
C14 C19 H19B 109.5 . . ?
H19A C19 H19B 109.5 . . ?
C14 C19 H19C 109.5 . . ?
H19A C19 H19C 109.5 . . ?
H19B C19 H19C 109.5 . . ?
C15 C20 H20A 109.5 . . ?
C15 C20 H20B 109.5 . . ?
H20A C20 H20B 109.5 . . ?
C15 C20 H20C 109.5 . . ?
H20A C20 H20C 109.5 . . ?
H20B C20 H20C 109.5 . . ?
C21 Se1 B31 103.19(9) . . ?
C22 C21 C26 118.6(2) . . ?
C22 C21 Se1 123.90(16) . . ?
C26 C21 Se1 117.51(17) . . ?
C21 C22 C23 120.2(2) . . ?
C21 C22 H22 119.9 . . ?
C23 C22 H22 119.9 . . ?
C24 C23 C22 120.3(2) . . ?
C24 C23 H23 119.9 . . ?
C22 C23 H23 119.9 . . ?
C25 C24 C23 119.6(2) . . ?
C25 C24 H24 120.2 . . ?
C23 C24 H24 120.2 . . ?
C24 C25 C26 120.3(2) . . ?
C24 C25 H25 119.8 . . ?
C26 C25 H25 119.8 . . ?
C25 C26 C21 121.0(2) . . ?
C25 C26 H26 119.5 . . ?
C21 C26 H26 119.5 . . ?
B32 B31 Se1 108.99(13) . . ?
B32 B31 Nb1 68.83(10) . . ?
Se1 B31 Nb1 142.14(10) . . ?
B32 B31 Nb2 68.82(10) . . ?
Se1 B31 Nb2 140.59(10) . . ?
Nb1 B31 Nb2 75.76(6) . . ?
B32 B31 H31A 115.3(12) . . ?
Se1 B31 H31A 106.7(11) . . ?
Nb1 B31 H31A 107.9(11) . . ?
Nb2 B31 H31A 49.7(11) . . ?
B32 B31 H31B 114.6(12) . . ?
Se1 B31 H31B 106.6(11) . . ?
Nb1 B31 H31B 49.9(11) . . ?
Nb2 B31 H31B 109.7(11) . . ?
H31A B31 H31B 104.1(17) . . ?
B31 B32 Nb1 67.96(10) . . ?
B31 B32 Nb2 67.98(10) . . ?
Nb1 B32 Nb2 75.23(7) . . ?
B31 B32 H32A 113.2(13) . . ?
Nb1 B32 H32A 142.1(13) . . ?
Nb2 B32 H32A 142.1(13) . . ?
B31 B32 H32B 115.3(12) . . ?
Nb1 B32 H32B 50.3(12) . . ?
Nb2 B32 H32B 107.9(12) . . ?
H32A B32 H32B 105.1(18) . . ?
B31 B32 H32C 115.9(12) . . ?
Nb1 B32 H32C 108.0(12) . . ?
Nb2 B32 H32C 50.9(12) . . ?
H32A B32 H32C 104.9(17) . . ?
H32B B32 H32C 101.1(16) . . ?
B34 B33 Nb1 68.14(11) . . ?
B34 B33 Nb2 68.02(11) . . ?
Nb1 B33 Nb2 75.68(7) . . ?
B34 B33 H33A 110.7(13) . . ?
Nb1 B33 H33A 141.0(13) . . ?
Nb2 B33 H33A 142.1(13) . . ?
B34 B33 H33B 116.2(12) . . ?
Nb1 B33 H33B 108.1(12) . . ?
Nb2 B33 H33B 51.0(12) . . ?
H33A B33 H33B 106.7(19) . . ?
B34 B33 H33C 116.5(13) . . ?
Nb1 B33 H33C 51.9(13) . . ?
Nb2 B33 H33C 110.2(12) . . ?
H33A B33 H33C 103.9(17) . . ?
H33B B33 H33C 101.6(16) . . ?
B33 B34 Nb2 68.23(10) . . ?
B33 B34 Nb1 68.13(10) . . ?
Nb2 B34 Nb1 75.74(6) . . ?
B33 B34 H34A 112.6(14) . . ?
Nb2 B34 H34A 142.2(13) . . ?
Nb1 B34 H34A 141.4(13) . . ?
B33 B34 H34C 116.7(12) . . ?
Nb2 B34 H34C 51.1(11) . . ?
Nb1 B34 H34C 107.6(11) . . ?
H34A B34 H34C 105.6(17) . . ?
B33 B34 H34B 114.7(12) . . ?
Nb2 B34 H34B 108.1(11) . . ?
Nb1 B34 H34B 49.7(11) . . ?
H34A B34 H34B 105.2(18) . . ?
H34C B34 H34B 100.6(17) . . ?

loop_
_geom_bond_atom_site_label_1
_geom_bond_atom_site_label_2
_geom_bond_distance
_geom_bond_site_symmetry_2
_geom_bond_publ_flag
Nb1 C2 2.362(2) . ?
Nb1 C3 2.3755(19) . ?
Nb1 C4 2.4016(19) . ?
Nb1 C1 2.406(2) . ?
Nb1 B31 2.407(2) . ?
Nb1 B33 2.409(2) . ?
Nb1 B34 2.409(2) . ?
Nb1 C5 2.4186(19) . ?
Nb1 B32 2.422(2) . ?
Nb1 Nb2 2.9563(3) . ?
Nb1 H31B 1.87(2) . ?
Nb1 H32B 1.89(2) . ?
Nb1 H33C 1.92(3) . ?
Nb1 H34B 1.87(2) . ?
C1 C5 1.415(3) . ?
C1 C2 1.431(3) . ?
C1 C6 1.502(3) . ?
C2 C3 1.422(3) . ?
C2 C7 1.507(3) . ?
C3 C4 1.427(3) . ?
C3 C8 1.505(3) . ?
C4 C5 1.431(3) . ?
C4 C9 1.500(3) . ?
C5 C10 1.505(3) . ?
C6 H6A 0.9800 . ?
C6 H6B 0.9800 . ?
C6 H6C 0.9800 . ?
C7 H7A 0.9800 . ?
C7 H7B 0.9800 . ?
C7 H7C 0.9800 . ?
C8 H8A 0.9800 . ?
C8 H8B 0.9800 . ?
C8 H8C 0.9800 . ?
C9 H9A 0.9800 . ?
C9 H9B 0.9800 . ?
C9 H9C 0.9800 . ?
C10 H10A 0.9800 . ?
C10 H10B 0.9800 . ?
C10 H10C 0.9800 . ?
Nb2 C15 2.365(2) . ?
Nb2 C11 2.373(2) . ?
Nb2 C12 2.392(2) . ?
Nb2 B34 2.406(2) . ?
Nb2 B31 2.408(2) . ?
Nb2 B33 2.410(2) . ?
Nb2 C14 2.412(2) . ?
Nb2 B32 2.422(2) . ?
Nb2 C13 2.4263(19) . ?
Nb2 H31A 1.87(2) . ?
Nb2 H32C 1.91(3) . ?
Nb2 H33B 1.90(3) . ?
Nb2 H34C 1.89(2) . ?
C11 C15 1.424(3) . ?
C11 C12 1.425(3) . ?
C11 C16 1.502(3) . ?
C12 C13 1.427(3) . ?
C12 C17 1.497(3) . ?
C13 C14 1.418(3) . ?
C13 C18 1.511(3) . ?
C14 C15 1.433(3) . ?
C14 C19 1.500(3) . ?
C15 C20 1.507(3) . ?
C16 H16A 0.9800 . ?
C16 H16B 0.9800 . ?
C16 H16C 0.9800 . ?
C17 H17A 0.9800 . ?
C17 H17B 0.9800 . ?
C17 H17C 0.9800 . ?
C18 H18A 0.9800 . ?
C18 H18B 0.9800 . ?
C18 H18C 0.9800 . ?
C19 H19A 0.9800 . ?
C19 H19B 0.9800 . ?
C19 H19C 0.9800 . ?
C20 H20A 0.9800 . ?
C20 H20B 0.9800 . ?
C20 H20C 0.9800 . ?
Se1 C21 1.920(2) . ?
Se1 B31 2.030(2) . ?
C21 C22 1.389(3) . ?
C21 C26 1.395(3) . ?
C22 C23 1.396(4) . ?
C22 H22 0.9500 . ?
C23 C24 1.388(3) . ?
C23 H23 0.9500 . ?
C24 C25 1.376(4) . ?
C24 H24 0.9500 . ?
C25 C26 1.384(3) . ?
C25 H25 0.9500 . ?
C26 H26 0.9500 . ?
B31 B32 1.778(3) . ?
B31 H31A 1.18(2) . ?
B31 H31B 1.23(2) . ?
B32 H32A 1.10(2) . ?
B32 H32B 1.21(2) . ?
B32 H32C 1.20(2) . ?
B33 B34 1.794(3) . ?
B33 H33A 1.08(3) . ?
B33 H33B 1.21(2) . ?
B33 H33C 1.21(2) . ?
B34 H34A 1.07(2) . ?
B34 H34C 1.27(2) . ?
B34 H34B 1.22(3) . ?

loop_
_geom_torsion_atom_site_label_1
_geom_torsion_atom_site_label_2
_geom_torsion_atom_site_label_3
_geom_torsion_atom_site_label_4
_geom_torsion
_geom_torsion_site_symmetry_1
_geom_torsion_site_symmetry_2
_geom_torsion_site_symmetry_3
_geom_torsion_site_symmetry_4
_geom_torsion_publ_flag
C5 C1 C2 C3 1.3(2) . . . . ?
C6 C1 C2 C3 -174.42(19) . . . . ?
Nb1 C1 C2 C3 65.73(13) . . . . ?
C5 C1 C2 C7 173.29(19) . . . . ?
C6 C1 C2 C7 -2.4(3) . . . . ?
Nb1 C1 C2 C7 -122.2(2) . . . . ?
C5 C1 C2 Nb1 -64.46(14) . . . . ?
C6 C1 C2 Nb1 119.8(2) . . . . ?
C1 C2 C3 C4 -1.0(2) . . . . ?
C7 C2 C3 C4 -173.18(19) . . . . ?
Nb1 C2 C3 C4 65.47(13) . . . . ?
C1 C2 C3 C8 174.85(19) . . . . ?
C7 C2 C3 C8 2.7(3) . . . . ?
Nb1 C2 C3 C8 -118.6(2) . . . . ?
C1 C2 C3 Nb1 -66.51(13) . . . . ?
C7 C2 C3 Nb1 121.36(19) . . . . ?
C2 C3 C4 C5 0.4(2) . . . . ?
C8 C3 C4 C5 -175.51(19) . . . . ?
Nb1 C3 C4 C5 64.82(13) . . . . ?
C2 C3 C4 C9 173.20(19) . . . . ?
C8 C3 C4 C9 -2.7(3) . . . . ?
Nb1 C3 C4 C9 -122.4(2) . . . . ?
C2 C3 C4 Nb1 -64.41(13) . . . . ?
C8 C3 C4 Nb1 119.7(2) . . . . ?
C2 C1 C5 C4 -1.0(2) . . . . ?
C6 C1 C5 C4 174.69(19) . . . . ?
Nb1 C1 C5 C4 -63.81(13) . . . . ?
C2 C1 C5 C10 -177.44(19) . . . . ?
C6 C1 C5 C10 -1.7(3) . . . . ?
Nb1 C1 C5 C10 119.8(2) . . . . ?
C2 C1 C5 Nb1 62.79(13) . . . . ?
C6 C1 C5 Nb1 -121.5(2) . . . . ?
C3 C4 C5 C1 0.4(2) . . . . ?
C9 C4 C5 C1 -172.4(2) . . . . ?
Nb1 C4 C5 C1 64.05(14) . . . . ?
C3 C4 C5 C10 176.82(19) . . . . ?
C9 C4 C5 C10 4.1(3) . . . . ?
Nb1 C4 C5 C10 -119.5(2) . . . . ?
C3 C4 C5 Nb1 -63.68(13) . . . . ?
C9 C4 C5 Nb1 123.6(2) . . . . ?
C15 C11 C12 C13 -1.1(2) . . . . ?
C16 C11 C12 C13 174.91(19) . . . . ?
Nb2 C11 C12 C13 -65.69(14) . . . . ?
C15 C11 C12 C17 -174.3(2) . . . . ?
C16 C11 C12 C17 1.7(3) . . . . ?
Nb2 C11 C12 C17 121.1(2) . . . . ?
C15 C11 C12 Nb2 64.55(13) . . . . ?
C16 C11 C12 Nb2 -119.4(2) . . . . ?
C11 C12 C13 C14 0.6(2) . . . . ?
C17 C12 C13 C14 173.7(2) . . . . ?
Nb2 C12 C13 C14 -63.65(14) . . . . ?
C11 C12 C13 C18 -175.92(19) . . . . ?
C17 C12 C13 C18 -2.8(3) . . . . ?
Nb2 C12 C13 C18 119.8(2) . . . . ?
C11 C12 C13 Nb2 64.23(13) . . . . ?
C17 C12 C13 Nb2 -122.6(2) . . . . ?
C12 C13 C14 C15 0.2(2) . . . . ?
C18 C13 C14 C15 176.75(19) . . . . ?
Nb2 C13 C14 C15 -62.80(13) . . . . ?
C12 C13 C14 C19 -176.3(2) . . . . ?
C18 C13 C14 C19 0.2(3) . . . . ?
Nb2 C13 C14 C19 120.7(2) . . . . ?
C12 C13 C14 Nb2 63.01(13) . . . . ?
C18 C13 C14 Nb2 -120.5(2) . . . . ?
C12 C11 C15 C14 1.3(2) . . . . ?
C16 C11 C15 C14 -174.7(2) . . . . ?
Nb2 C11 C15 C14 66.55(14) . . . . ?
C12 C11 C15 C20 175.7(2) . . . . ?
C16 C11 C15 C20 -0.2(3) . . . . ?
Nb2 C11 C15 C20 -119.0(2) . . . . ?
C12 C11 C15 Nb2 -65.27(14) . . . . ?
C16 C11 C15 Nb2 118.8(2) . . . . ?
C13 C14 C15 C11 -0.9(2) . . . . ?
C19 C14 C15 C11 175.5(2) . . . . ?
Nb2 C14 C15 C11 -65.51(13) . . . . ?
C13 C14 C15 C20 -175.4(2) . . . . ?
C19 C14 C15 C20 1.1(3) . . . . ?
Nb2 C14 C15 C20 120.1(2) . . . . ?
C13 C14 C15 Nb2 64.58(14) . . . . ?
C19 C14 C15 Nb2 -118.9(2) . . . . ?
C26 C21 C22 C23 -0.8(3) . . . . ?
Se1 C21 C22 C23 177.53(19) . . . . ?
C21 C22 C23 C24 1.1(4) . . . . ?
C22 C23 C24 C25 -1.0(4) . . . . ?
C23 C24 C25 C26 0.6(4) . . . . ?
C24 C25 C26 C21 -0.4(3) . . . . ?
C22 C21 C26 C25 0.5(3) . . . . ?
Se1 C21 C26 C25 -177.97(16) . . . . ?
Se1 B31 B32 Nb1 -139.65(11) . . . . ?
Nb2 B31 B32 Nb1 82.36(5) . . . . ?
Se1 B31 B32 Nb2 137.99(11) . . . . ?
Nb1 B31 B32 Nb2 -82.36(5) . . . . ?
Nb1 B33 B34 Nb2 82.80(6) . . . . ?
Nb2 B33 B34 Nb1 -82.80(6) . . . . ?
